data_7049304
loop_
_publ_author_name
'Miao, Hao'
'Li, Miao'
'Li, Hong-Qing'
'Shen, Fu-Xing'
'Zhang, Yi-Quan'
'Wang, Xin-Yi'

_publ_section_title
;
 Syntheses and magnetic properties of a bis-tridentate nitronyl nitroxide
 radical and its metal complexes.
;
_journal_issue 15
_journal_name_full 'Dalton transactions (Cambridge, England : 2003)'
_journal_page_first 4774
_journal_page_last 4778
_journal_paper_doi 10.1039/c9dt00207c
_journal_volume 48
_journal_year 2019
_chemical_formula_sum 'C89 H66 F48 Mn4 N12 O20'
_chemical_formula_weight 2755.29
_space_group_crystal_system monoclinic
_space_group_IT_number 14
_space_group_name_Hall '-P 2yn'
_space_group_name_H-M_alt 'P 1 21/n 1'
_symmetry_space_group_name_Hall '-P 2yn'
_symmetry_space_group_name_H-M 'P 1 21/n 1'
_atom_sites_solution_hydrogens geom
_audit_creation_method SHELXL-2018/3
_audit_update_record
;
2019-02-28 deposited with the CCDC.    2019-03-11 downloaded from the CCDC.
;
_cell_angle_alpha 90
_cell_angle_beta 113.300(3)
_cell_angle_gamma 90
_cell_formula_units_Z 2
_cell_length_a 17.143(2)
_cell_length_b 16.374(2)
_cell_length_c 21.215(3)
_cell_measurement_reflns_used 9473
_cell_measurement_temperature 296(2)
_cell_measurement_theta_max 27.58
_cell_measurement_theta_min 2.32
_cell_volume 5469.4(12)
_computing_cell_refinement 'Bruker SAINT'
_computing_data_collection 'Bruker APEX2'
_computing_data_reduction 'Bruker SAINT'
_computing_molecular_graphics 'Bruker SHELXTL'
_computing_publication_material 'Bruker SHELXTL'
_computing_structure_refinement 'SHELXL-2018/3 (Sheldrick, 2018)'
_computing_structure_solution 'SHELXT 2014/4 (Sheldrick, 2014)'
_diffrn_ambient_temperature 296(2)
_diffrn_measured_fraction_theta_full 0.992
_diffrn_measured_fraction_theta_max 0.992
_diffrn_measurement_device_type 'Bruker APEX-II CCD'
_diffrn_measurement_method '\f and \w scans'
_diffrn_radiation_type MoK\a
_diffrn_radiation_wavelength 0.71073
_diffrn_reflns_av_R_equivalents 0.0416
_diffrn_reflns_av_unetI/netI 0.0416
_diffrn_reflns_Laue_measured_fraction_full 0.992
_diffrn_reflns_Laue_measured_fraction_max 0.992
_diffrn_reflns_limit_h_max 17
_diffrn_reflns_limit_h_min -20
_diffrn_reflns_limit_k_max 19
_diffrn_reflns_limit_k_min -19
_diffrn_reflns_limit_l_max 25
_diffrn_reflns_limit_l_min -24
_diffrn_reflns_number 34189
_diffrn_reflns_point_group_measured_fraction_full 0.992
_diffrn_reflns_point_group_measured_fraction_max 0.992
_diffrn_reflns_theta_full 25.009
_diffrn_reflns_theta_max 25.009
_diffrn_reflns_theta_min 2.320
_exptl_absorpt_coefficient_mu 0.603
_exptl_crystal_colour red
_exptl_crystal_density_diffrn 1.673
_exptl_crystal_description block
_exptl_crystal_F_000 2752
_exptl_crystal_size_max 0.150
_exptl_crystal_size_mid 0.130
_exptl_crystal_size_min 0.110
_refine_diff_density_max 2.055
_refine_diff_density_min -1.816
_refine_diff_density_rms 0.091
_refine_ls_extinction_method none
_refine_ls_goodness_of_fit_ref 1.060
_refine_ls_hydrogen_treatment constr
_refine_ls_matrix_type full
_refine_ls_number_parameters 992
_refine_ls_number_reflns 9571
_refine_ls_number_restraints 380
_refine_ls_restrained_S_all 1.122
_refine_ls_R_factor_all 0.0752
_refine_ls_R_factor_gt 0.0658
_refine_ls_shift/su_max 0.009
_refine_ls_shift/su_mean 0.000
_refine_ls_structure_factor_coef Fsqd
_refine_ls_weighting_details 'w=1/[\s^2^(Fo^2^)+(0.0908P)^2^+15.0611P] where P=(Fo^2^+2Fc^2^)/3'
_refine_ls_weighting_scheme calc
_refine_ls_wR_factor_gt 0.1785
_refine_ls_wR_factor_ref 0.1859
_reflns_Friedel_coverage 0.000
_reflns_number_gt 8162
_reflns_number_total 9571
_reflns_threshold_expression 'I > 2\s(I)'
_cod_data_source_file c9dt00207c2.cif
_cod_data_source_block 3
_cod_depositor_comments 'Adding full bibliography for 7049303--7049306.cif.'
_cod_original_cell_volume 5469.6(12)
_cod_database_code 7049304
_shelx_shelxl_version_number 2018/3
_shelx_space_group_comment
;
The symmetry employed for this shelxl refinement is uniquely defined
by the following loop, which should always be used as a source of
symmetry information in preference to the above space-group names.
They are only intended as comments.
;
_shelx_estimated_absorpt_t_min 0.915
_shelx_estimated_absorpt_t_max 0.937

loop_
_space_group_symop_operation_xyz
'x, y, z'
'-x+1/2, y+1/2, -z+1/2'
'-x, -y, -z'
'x-1/2, -y-1/2, z-1/2'

loop_
_atom_site_label
_atom_site_type_symbol
_atom_site_fract_x
_atom_site_fract_y
_atom_site_fract_z
_atom_site_U_iso_or_equiv
_atom_site_adp_type
_atom_site_occupancy
_atom_site_site_symmetry_order
_atom_site_calc_flag
_atom_site_refinement_flags_posn
_atom_site_refinement_flags_adp
_atom_site_refinement_flags_occupancy
_atom_site_disorder_assembly
_atom_site_disorder_group
Mn1 Mn 0.71276(4) 0.35307(4) 0.28801(3) 0.02696(17) Uani 1 1 d . . . . .
Mn2 Mn 0.39714(4) 0.62289(4) 0.23946(3) 0.02856(18) Uani 1 1 d . . . . .
O1 O 0.37538(17) 0.49146(18) 0.21716(15) 0.0336(7) Uani 1 1 d . . . . .
O2 O 0.6316(2) 0.3667(2) 0.34376(17) 0.0441(8) Uani 1 1 d . . . . .
O3 O 0.3154(2) 0.6046(2) 0.29905(17) 0.0424(8) Uani 1 1 d . . . . .
O4 O 0.27261(19) 0.6308(2) 0.15744(16) 0.0395(7) Uani 1 1 d . . . . .
O5 O 0.49636(18) 0.59274(18) 0.33910(15) 0.0338(7) Uani 1 1 d . . . . .
O6 O 0.4094(2) 0.74311(19) 0.28764(17) 0.0435(8) Uani 1 1 d . . . . .
O7 O 0.59865(18) 0.30436(19) 0.20960(16) 0.0357(7) Uani 1 1 d . . . . .
O8 O 0.76612(18) 0.26206(18) 0.23681(15) 0.0328(6) Uani 1 1 d . . . . .
O9 O 0.8045(2) 0.4167(2) 0.37775(16) 0.0496(9) Uani 1 1 d . . . . .
O10 O 0.7534(2) 0.25333(19) 0.36562(15) 0.0406(7) Uani 1 1 d . . . . .
N1 N 0.4314(2) 0.44029(19) 0.25489(17) 0.0259(7) Uani 1 1 d . . . . .
N2 N 0.5528(2) 0.3810(2) 0.31227(18) 0.030 Uani 1 1 d . . . . .
N3 N 0.51598(19) 0.56910(19) 0.21471(15) 0.0232(7) Uani 1 1 d . . . . .
N4 N 0.63512(19) 0.47969(18) 0.24424(16) 0.0225(7) Uani 1 1 d . . . . .
N5 N 0.4306(2) 0.7043(2) 0.16500(19) 0.0351(8) Uani 1 1 d . . . . .
N6 N 0.7866(2) 0.4370(2) 0.24335(17) 0.0272(7) Uani 1 1 d . . . . .
C1 C 0.5581(2) 0.5003(2) 0.24088(18) 0.0209(7) Uani 1 1 d . . . . .
C2 C 0.6730(2) 0.5338(2) 0.21734(19) 0.0235(8) Uani 1 1 d . . . . .
C3 C 0.6317(2) 0.6047(2) 0.1853(2) 0.0256(8) Uani 1 1 d . . . . .
H3A H 0.656445 0.640263 0.164340 0.031 Uiso 1 1 calc R U . . .
C4 C 0.5524(2) 0.6206(2) 0.18548(18) 0.0232(8) Uani 1 1 d . . . . .
C5 C 0.5022(2) 0.6951(2) 0.1545(2) 0.0264(8) Uani 1 1 d . . . . .
C6 C 0.5266(3) 0.7510(3) 0.1162(2) 0.0336(9) Uani 1 1 d . . . . .
H6A H 0.576798 0.743530 0.109887 0.040 Uiso 1 1 calc R U . . .
C7 C 0.4755(3) 0.8174(3) 0.0878(3) 0.0442(11) Uani 1 1 d . . . . .
H7A H 0.490714 0.855501 0.062165 0.053 Uiso 1 1 calc R U . . .
C8 C 0.4015(3) 0.8267(3) 0.0980(3) 0.0501(13) Uani 1 1 d . . . . .
H8A H 0.365663 0.870754 0.079094 0.060 Uiso 1 1 calc R U . . .
C9 C 0.3815(3) 0.7691(3) 0.1369(3) 0.0476(13) Uani 1 1 d . . . . .
H9A H 0.331624 0.775720 0.143885 0.057 Uiso 1 1 calc R U . . .
C10 C 0.7609(2) 0.5143(2) 0.2253(2) 0.0277(8) Uani 1 1 d . . . . .
C11 C 0.8143(3) 0.5728(3) 0.2173(3) 0.0442(12) Uani 1 1 d . . . . .
H11A H 0.795401 0.626076 0.205230 0.053 Uiso 1 1 calc R U . . .
C12 C 0.8962(3) 0.5507(3) 0.2276(3) 0.0599(16) Uani 1 1 d . . . . .
H12A H 0.932980 0.588876 0.221795 0.072 Uiso 1 1 calc R U . . .
C13 C 0.9228(3) 0.4720(3) 0.2465(3) 0.0518(14) Uani 1 1 d . . . . .
H13A H 0.977983 0.456247 0.254392 0.062 Uiso 1 1 calc R U . . .
C14 C 0.8664(3) 0.4174(3) 0.2534(3) 0.0398(11) Uani 1 1 d . . . . .
H14A H 0.884428 0.363977 0.265631 0.048 Uiso 1 1 calc R U . . .
C15 C 0.5156(2) 0.4413(2) 0.26964(19) 0.0224(8) Uani 1 1 d . . . . .
C16 C 0.4928(3) 0.3306(3) 0.3316(2) 0.0341(9) Uani 1 1 d . . . . .
C17 C 0.4048(3) 0.3666(2) 0.2843(2) 0.0325(9) Uani 1 1 d . . . . .
C18 C 0.3522(3) 0.3138(3) 0.2217(3) 0.0618(16) Uani 1 1 d . . . . .
H18A H 0.387735 0.295762 0.198991 0.093 Uiso 1 1 calc R U . . .
H18B H 0.330070 0.267245 0.236635 0.093 Uiso 1 1 calc R U . . .
H18C H 0.306029 0.345558 0.190369 0.093 Uiso 1 1 calc R U . . .
C19 C 0.3491(4) 0.3949(4) 0.3198(4) 0.0650(17) Uani 1 1 d . . . . .
H19A H 0.331612 0.348643 0.338797 0.097 Uiso 1 1 calc R U . . .
H19B H 0.380167 0.432201 0.355895 0.097 Uiso 1 1 calc R U . . .
H19C H 0.299887 0.421848 0.287262 0.097 Uiso 1 1 calc R U . . .
C20 C 0.5168(4) 0.3435(4) 0.4077(3) 0.0607(15) Uani 1 1 d . . . . .
H20A H 0.479689 0.312047 0.422247 0.091 Uiso 1 1 calc R U . . .
H20B H 0.574429 0.326232 0.432611 0.091 Uiso 1 1 calc R U . . .
H20C H 0.511580 0.400319 0.416367 0.091 Uiso 1 1 calc R U . . .
C21 C 0.5054(3) 0.2415(3) 0.3158(3) 0.0472(12) Uani 1 1 d . . . . .
H21A H 0.467777 0.207177 0.327576 0.071 Uiso 1 1 calc R U . . .
H21B H 0.493164 0.235876 0.267758 0.071 Uiso 1 1 calc R U . . .
H21C H 0.563098 0.225575 0.342105 0.071 Uiso 1 1 calc R U . . .
C22 C 0.7571(3) 0.1868(3) 0.4641(2) 0.0457(12) Uani 1 1 d . . . . .
C23 C 0.7681(3) 0.2639(3) 0.4283(2) 0.0339(9) Uani 1 1 d . . . . .
C24 C 0.7973(3) 0.3339(3) 0.4668(2) 0.0350(10) Uani 1 1 d . . . . .
H24A H 0.804801 0.334205 0.512650 0.042 Uiso 1 1 calc R U . . .
C25 C 0.8156(3) 0.4040(3) 0.4383(2) 0.0354(10) Uani 1 1 d . . . . .
C26 C 0.8596(3) 0.4744(3) 0.4873(3) 0.0461(12) Uani 1 1 d . . . . .
C27 C 0.4951(4) 0.2763(5) 0.1023(3) 0.0656(17) Uani 1 1 d . . . . .
C28 C 0.5884(3) 0.2766(3) 0.1520(2) 0.0407(11) Uani 1 1 d . . . . .
C29 C 0.6485(3) 0.2464(3) 0.1304(2) 0.0487(12) Uani 1 1 d . . . . .
H29A H 0.632119 0.228656 0.085334 0.058 Uiso 1 1 calc R U . . .
C30 C 0.7336(3) 0.2420(3) 0.1750(2) 0.0386(10) Uani 1 1 d . . . . .
C31 C 0.7957(4) 0.2047(4) 0.1464(3) 0.0581(15) Uani 1 1 d . . . . .
C32 C 0.5897(3) 0.5897(3) 0.4543(2) 0.0396(10) Uani 1 1 d . . . . .
C33 C 0.5247(3) 0.6349(3) 0.3926(2) 0.0319(9) Uani 1 1 d . . . . .
C34 C 0.5045(3) 0.7148(3) 0.4022(2) 0.0377(10) Uani 1 1 d . . . . .
H34A H 0.529292 0.737515 0.445776 0.045 Uiso 1 1 calc R U . . .
C35 C 0.4488(3) 0.7618(3) 0.3493(3) 0.0386(10) Uani 1 1 d . . . . .
C36 C 0.4334(4) 0.8504(3) 0.3659(3) 0.0587(15) Uani 1 1 d . . . . .
C37 C 0.2058(4) 0.5692(4) 0.3330(3) 0.0560(14) Uani 1 1 d . . . . .
C38 C 0.2392(3) 0.5876(3) 0.2773(3) 0.0404(11) Uani 1 1 d . . . . .
C39 C 0.1810(3) 0.5847(3) 0.2093(3) 0.0430(11) Uani 1 1 d . . . . .
H39A H 0.125728 0.567810 0.200064 0.052 Uiso 1 1 calc R U . . .
C40 C 0.2023(3) 0.6059(3) 0.1552(3) 0.0384(10) Uani 1 1 d . . . . .
C41 C 0.1333(4) 0.6048(4) 0.0835(3) 0.0588(14) Uani 1 1 d . . . . .
F1 F 0.2243(7) 0.6307(6) 0.3763(5) 0.094(3) Uani 0.539(6) 1 d D U P A 1
F1A F 0.1642(8) 0.4969(7) 0.3224(5) 0.086(3) Uani 0.461(6) 1 d D U P A 2
F2A F 0.2738(5) 0.5468(8) 0.3959(4) 0.082(3) Uani 0.461(6) 1 d D U P A 2
F2 F 0.1175(5) 0.5722(8) 0.3053(5) 0.105(3) Uani 0.539(6) 1 d D U P A 1
F3 F 0.2264(9) 0.5034(6) 0.3601(7) 0.104(3) Uani 0.539(6) 1 d D U P A 1
F3A F 0.1665(10) 0.6217(7) 0.3461(7) 0.093(4) Uani 0.461(6) 1 d D U P A 2
F4 F 0.1323(13) 0.6699(9) 0.0470(11) 0.095(5) Uani 0.539(6) 1 d D U P A 1
F4A F 0.0621(15) 0.5689(12) 0.0802(15) 0.088(6) Uani 0.461(6) 1 d D U P A 2
F5 F 0.0547(13) 0.5946(11) 0.0787(13) 0.087(4) Uani 0.539(6) 1 d D U P A 1
F5A F 0.1556(15) 0.5677(11) 0.0395(14) 0.089(5) Uani 0.461(6) 1 d D U P A 2
F6 F 0.1476(13) 0.5415(8) 0.0487(12) 0.079(4) Uani 0.539(6) 1 d D U P A 1
F6A F 0.1140(15) 0.6807(10) 0.0622(13) 0.080(5) Uani 0.461(6) 1 d D U P A 2
F7 F 0.4457(9) 0.8585(6) 0.4327(5) 0.107(4) Uani 0.539(6) 1 d D U P A 1
F7A F 0.4126(12) 0.8980(6) 0.3099(6) 0.109(4) Uani 0.461(6) 1 d D U P A 2
F8 F 0.4875(8) 0.8996(5) 0.3566(8) 0.109(3) Uani 0.539(6) 1 d D U P A 1
F8A F 0.3672(9) 0.8537(8) 0.3817(10) 0.113(4) Uani 0.461(6) 1 d D U P A 2
F9 F 0.3584(6) 0.8750(6) 0.3327(7) 0.097(4) Uani 0.539(6) 1 d D U P A 1
F9A F 0.4952(8) 0.8842(6) 0.4122(9) 0.120(6) Uani 0.461(6) 1 d D U P A 2
F10 F 0.6432(2) 0.6396(2) 0.50193(16) 0.0641(9) Uani 1 1 d . . . B 1
F11 F 0.5518(2) 0.5452(2) 0.48563(16) 0.0612(9) Uani 1 1 d . . . C 1
F12 F 0.6373(2) 0.5393(2) 0.43592(15) 0.0635(9) Uani 1 1 d . . . D 1
F13 F 0.8776(7) 0.5382(9) 0.4608(6) 0.078(3) Uani 0.539(6) 1 d D U P A 1
F13A F 0.8469(9) 0.4761(9) 0.5437(5) 0.079(4) Uani 0.461(6) 1 d D U P A 2
F14 F 0.9310(7) 0.4528(7) 0.5379(5) 0.100(4) Uani 0.539(6) 1 d D U P A 1
F14A F 0.8375(10) 0.5430(9) 0.4572(8) 0.105(6) Uani 0.461(6) 1 d D U P A 2
F15 F 0.8115(8) 0.4992(9) 0.5194(7) 0.097(4) Uani 0.539(6) 1 d D U P A 1
F15A F 0.9418(7) 0.4641(10) 0.5071(7) 0.101(4) Uani 0.461(6) 1 d D U P A 2
F16 F 0.7775(11) 0.1944(17) 0.5297(10) 0.060(4) Uani 0.539(6) 1 d D U P A 1
F16A F 0.6815(16) 0.148(3) 0.4304(15) 0.061(6) Uani 0.461(6) 1 d D U P A 2
F17 F 0.8116(16) 0.1337(16) 0.4563(9) 0.061(3) Uani 0.539(6) 1 d D U P A 1
F17A F 0.7581(16) 0.203(2) 0.5264(12) 0.074(5) Uani 0.461(6) 1 d D U P A 2
F18 F 0.6822(15) 0.157(2) 0.4331(13) 0.075(6) Uani 0.539(6) 1 d D U P A 1
F18A F 0.8144(17) 0.1286(19) 0.4753(11) 0.073(5) Uani 0.461(6) 1 d D U P A 2
F19 F 0.8635(11) 0.2320(13) 0.1716(9) 0.090(4) Uani 0.539(6) 1 d D U P A 1
F19A F 0.8106(18) 0.1244(14) 0.1559(16) 0.074(6) Uani 0.461(6) 1 d D U P A 2
F20 F 0.7611(11) 0.2117(10) 0.0750(8) 0.058(4) Uani 0.539(6) 1 d D U P A 1
F20A F 0.8831(11) 0.2315(12) 0.1892(9) 0.057(3) Uani 0.461(6) 1 d D U P A 2
F21 F 0.7914(16) 0.1231(9) 0.1548(11) 0.066(4) Uani 0.539(6) 1 d D U P A 1
F21A F 0.7863(14) 0.2258(16) 0.0877(10) 0.077(5) Uani 0.461(6) 1 d D U P A 2
F22A F 0.4542(19) 0.2137(15) 0.1224(14) 0.069(4) Uani 0.461(6) 1 d D U P A 2
F22 F 0.4604(9) 0.3545(10) 0.1101(7) 0.067(3) Uani 0.539(6) 1 d D U P A 1
F23 F 0.450(2) 0.2247(15) 0.1174(14) 0.089(5) Uani 0.539(6) 1 d D U P A 1
F23A F 0.4874(18) 0.2460(13) 0.0388(11) 0.096(6) Uani 0.461(6) 1 d D U P A 2
F24 F 0.4811(16) 0.2767(10) 0.0383(10) 0.068(3) Uani 0.539(6) 1 d D U P A 1
F24A F 0.4585(16) 0.3379(14) 0.0935(11) 0.110(6) Uani 0.461(6) 1 d D U P A 2
C1_1 C 0.7357(4) 0.9232(6) 0.4324(4) 0.0413(14) Uani 0.5 1 d D U P E -1
H1A_1 H 0.728339 0.907528 0.386758 0.062 Uiso 0.5 1 calc R U P E -1
H1B_1 H 0.722601 0.980176 0.432863 0.062 Uiso 0.5 1 calc R U P E -1
H1C_1 H 0.698287 0.891584 0.446518 0.062 Uiso 0.5 1 calc R U P E -1
C2_1 C 0.8253(4) 0.9083(6) 0.4803(4) 0.0413(14) Uani 0.5 1 d D U P E -1
H2A_1 H 0.831485 0.924462 0.526087 0.050 Uiso 0.5 1 calc R U P E -1
H2AB_1 H 0.836219 0.850133 0.481453 0.050 Uiso 0.5 1 calc R U P E -1
C3_1 C 0.8912(4) 0.9515(5) 0.4637(4) 0.0478(19) Uani 0.5 1 d D U P E -1
H3A_1 H 0.900488 0.919096 0.429041 0.057 Uiso 0.5 1 calc R U P E -1
H3AB_1 H 0.866107 1.002609 0.441919 0.057 Uiso 0.5 1 calc R U P E -1
C4_1 C 0.9766(4) 0.9717(5) 0.5168(4) 0.0502(19) Uani 0.5 1 d D U P E -1
H4A_1 H 0.990464 0.929709 0.551779 0.060 Uiso 0.5 1 calc R U P E -1
H4AB_1 H 0.970840 1.022401 0.538153 0.060 Uiso 0.5 1 calc R U P E -1
C5_1 C 1.0518(5) 0.9808(6) 0.4989(7) 0.096(3) Uani 0.5 1 d D U P E -1
H5A_1 H 1.098720 0.953321 0.534572 0.115 Uiso 0.5 1 calc R U P E -1
H5AB_1 H 1.039685 0.950112 0.456950 0.115 Uiso 0.5 1 calc R U P E -1
C6_1 C 1.0839(5) 1.0621(5) 0.4887(5) 0.048(2) Uani 0.5 1 d D U P E -1
H6A_1 H 1.078076 1.098444 0.522704 0.058 Uiso 0.5 1 calc R U P E -1
H6AB_1 H 1.045109 1.081847 0.444244 0.058 Uiso 0.5 1 calc R U P E -1
C7_1 C 1.1714(6) 1.0742(10) 0.4915(7) 0.092(3) Uani 0.5 1 d D U P E -1
H7A_1 H 1.182114 1.034994 0.462270 0.138 Uiso 0.5 1 calc R U P E -1
H7B_1 H 1.211837 1.066918 0.537851 0.138 Uiso 0.5 1 calc R U P E -1
H7C_1 H 1.176476 1.128349 0.476313 0.138 Uiso 0.5 1 calc R U P E -1

loop_
_atom_site_aniso_label
_atom_site_aniso_U_11
_atom_site_aniso_U_22
_atom_site_aniso_U_33
_atom_site_aniso_U_23
_atom_site_aniso_U_13
_atom_site_aniso_U_12
Mn1 0.0382(4) 0.0202(3) 0.0281(3) -0.0026(2) 0.0190(3) -0.0033(2)
Mn2 0.0298(3) 0.0285(3) 0.0316(3) 0.0055(3) 0.0167(3) 0.0066(2)
O1 0.0239(14) 0.0312(15) 0.0454(17) 0.0101(13) 0.0134(12) 0.0054(12)
O2 0.0404(18) 0.048(2) 0.0476(19) 0.0086(16) 0.0218(15) 0.0085(15)
O3 0.0447(19) 0.0484(19) 0.0437(18) 0.0020(15) 0.0278(15) 0.0046(15)
O4 0.0364(17) 0.0424(18) 0.0413(17) 0.0150(14) 0.0171(14) 0.0082(14)
O5 0.0387(16) 0.0342(16) 0.0312(15) 0.0010(13) 0.0168(13) 0.0060(13)
O6 0.0498(19) 0.0339(17) 0.047(2) 0.0026(15) 0.0198(16) 0.0089(14)
O7 0.0314(15) 0.0378(17) 0.0414(17) -0.0052(14) 0.0180(13) -0.0037(13)
O8 0.0368(16) 0.0309(15) 0.0327(16) 0.0011(12) 0.0159(13) 0.0056(12)
O9 0.072(2) 0.045(2) 0.0352(18) -0.0109(15) 0.0250(17) -0.0269(17)
O10 0.060(2) 0.0309(16) 0.0308(16) -0.0046(13) 0.0180(15) -0.0036(14)
N1 0.0264(17) 0.0212(16) 0.0328(17) 0.0020(14) 0.0146(14) 0.0011(13)
N2 0.028 0.023 0.038 0.003 0.012 0.003
N3 0.0255(16) 0.0227(16) 0.0229(16) 0.0002(13) 0.0112(13) -0.0008(13)
N4 0.0255(16) 0.0191(15) 0.0254(16) -0.0008(13) 0.0127(13) -0.0025(12)
N5 0.0359(19) 0.0311(19) 0.044(2) 0.0123(16) 0.0219(17) 0.0086(15)
N6 0.0284(17) 0.0243(17) 0.0334(18) 0.0054(14) 0.0172(14) 0.0032(13)
C1 0.0238(18) 0.0189(17) 0.0221(17) 0.0000(14) 0.0112(14) 0.0008(14)
C2 0.0268(19) 0.0202(18) 0.0256(19) -0.0021(15) 0.0124(15) -0.0014(15)
C3 0.029(2) 0.0237(19) 0.0271(19) 0.0016(16) 0.0146(16) -0.0027(15)
C4 0.0289(19) 0.0205(18) 0.0209(18) -0.0024(15) 0.0104(15) -0.0019(15)
C5 0.031(2) 0.0215(19) 0.028(2) 0.0005(16) 0.0131(16) 0.0032(15)
C6 0.037(2) 0.030(2) 0.039(2) 0.0085(18) 0.0195(19) 0.0025(17)
C7 0.050(3) 0.035(2) 0.053(3) 0.018(2) 0.026(2) 0.008(2)
C8 0.055(3) 0.037(3) 0.067(3) 0.026(2) 0.033(3) 0.021(2)
C9 0.047(3) 0.045(3) 0.065(3) 0.026(2) 0.037(3) 0.023(2)
C10 0.030(2) 0.025(2) 0.032(2) 0.0051(17) 0.0160(17) 0.0005(16)
C11 0.033(2) 0.034(2) 0.071(3) 0.019(2) 0.027(2) 0.0040(19)
C12 0.036(3) 0.049(3) 0.109(5) 0.028(3) 0.043(3) 0.000(2)
C13 0.032(2) 0.051(3) 0.084(4) 0.019(3) 0.035(3) 0.009(2)
C14 0.035(2) 0.036(2) 0.056(3) 0.010(2) 0.026(2) 0.0065(19)
C15 0.0225(18) 0.0189(18) 0.0292(19) -0.0012(15) 0.0139(15) 0.0003(14)
C16 0.038(2) 0.023(2) 0.043(2) 0.0074(18) 0.018(2) 0.0001(17)
C17 0.032(2) 0.022(2) 0.050(3) 0.0061(18) 0.023(2) -0.0008(16)
C18 0.045(3) 0.034(3) 0.080(4) 0.000(3) -0.002(3) -0.010(2)
C19 0.066(4) 0.067(4) 0.090(4) 0.031(3) 0.061(4) 0.022(3)
C20 0.063(4) 0.076(4) 0.045(3) 0.004(3) 0.023(3) -0.009(3)
C21 0.040(3) 0.024(2) 0.076(4) 0.006(2) 0.022(2) 0.0004(19)
C22 0.045(3) 0.044(3) 0.038(3) 0.008(2) 0.006(2) 0.000(2)
C23 0.036(2) 0.036(2) 0.028(2) -0.0012(18) 0.0111(18) 0.0001(18)
C24 0.038(2) 0.041(2) 0.027(2) -0.0040(18) 0.0135(18) -0.0026(19)
C25 0.036(2) 0.042(3) 0.030(2) -0.0105(19) 0.0144(18) -0.0092(19)
C26 0.045(3) 0.048(3) 0.048(3) -0.020(2) 0.022(2) -0.016(2)
C27 0.053(4) 0.098(5) 0.043(3) 0.005(3) 0.016(3) -0.014(4)
C28 0.038(2) 0.050(3) 0.035(2) 0.001(2) 0.0145(19) -0.010(2)
C29 0.058(3) 0.064(3) 0.027(2) -0.011(2) 0.020(2) -0.006(3)
C30 0.049(3) 0.036(2) 0.039(3) 0.002(2) 0.026(2) 0.006(2)
C31 0.068(4) 0.070(4) 0.044(3) 0.001(3) 0.031(3) 0.023(3)
C32 0.044(3) 0.046(3) 0.033(2) 0.003(2) 0.020(2) -0.005(2)
C33 0.031(2) 0.040(2) 0.033(2) -0.0003(19) 0.0207(18) -0.0038(18)
C34 0.037(2) 0.042(3) 0.039(2) -0.009(2) 0.020(2) -0.0043(19)
C35 0.037(2) 0.032(2) 0.053(3) -0.009(2) 0.025(2) -0.0038(19)
C36 0.055(3) 0.042(3) 0.078(4) -0.018(3) 0.025(3) 0.003(3)
C37 0.064(4) 0.047(3) 0.080(4) -0.002(3) 0.052(3) 0.003(3)
C38 0.047(3) 0.028(2) 0.060(3) 0.002(2) 0.037(2) 0.0060(19)
C39 0.035(2) 0.034(2) 0.067(3) -0.004(2) 0.027(2) 0.0004(19)
C40 0.036(2) 0.026(2) 0.052(3) 0.004(2) 0.017(2) 0.0093(18)
C41 0.045(3) 0.063(4) 0.062(4) -0.002(3) 0.015(3) 0.001(3)
F1 0.125(8) 0.110(6) 0.081(6) -0.032(5) 0.077(6) -0.034(6)
F1A 0.116(8) 0.089(6) 0.078(6) -0.008(5) 0.066(6) -0.054(6)
F2A 0.078(6) 0.133(9) 0.053(5) 0.032(5) 0.044(4) 0.006(5)
F2 0.077(5) 0.154(9) 0.119(7) -0.007(6) 0.078(5) -0.018(5)
F3 0.155(9) 0.081(6) 0.134(9) 0.046(6) 0.119(7) 0.055(7)
F3A 0.143(9) 0.073(6) 0.115(9) 0.029(6) 0.107(8) 0.058(7)
F4 0.076(9) 0.100(8) 0.071(9) 0.041(6) -0.010(6) -0.001(6)
F4A 0.053(8) 0.093(9) 0.088(7) 0.026(8) -0.003(6) -0.026(7)
F5 0.040(4) 0.124(11) 0.084(7) -0.011(9) 0.009(4) 0.006(7)
F5A 0.078(8) 0.120(11) 0.056(8) -0.017(9) 0.012(5) 0.020(9)
F6 0.083(6) 0.089(7) 0.055(6) -0.011(6) 0.016(4) -0.011(6)
F6A 0.077(9) 0.076(6) 0.062(9) 0.026(5) 0.002(5) 0.021(5)
F7 0.160(10) 0.075(6) 0.078(5) -0.029(5) 0.038(6) 0.046(6)
F7A 0.158(10) 0.040(5) 0.122(8) -0.007(5) 0.048(8) 0.022(6)
F8 0.122(7) 0.044(4) 0.183(10) -0.021(6) 0.083(7) -0.026(5)
F8A 0.102(8) 0.093(7) 0.165(10) -0.042(8) 0.076(8) 0.026(6)
F9 0.066(5) 0.052(5) 0.126(8) -0.038(5) -0.011(6) 0.034(4)
F9A 0.103(8) 0.043(6) 0.129(10) -0.045(7) -0.044(8) 0.014(5)
F10 0.062(2) 0.062(2) 0.0465(17) 0.0086(15) -0.0008(15) -0.0121(16)
F11 0.069(2) 0.069(2) 0.0552(18) 0.0191(16) 0.0341(16) -0.0126(16)
F12 0.066(2) 0.081(2) 0.0457(17) 0.0211(16) 0.0246(15) 0.0344(18)
F13 0.112(7) 0.066(6) 0.046(4) -0.016(4) 0.020(5) -0.068(6)
F13A 0.131(10) 0.081(8) 0.040(5) -0.029(4) 0.049(6) -0.060(7)
F14 0.105(8) 0.080(5) 0.055(5) 0.000(5) -0.032(5) -0.044(5)
F14A 0.163(12) 0.040(5) 0.066(6) -0.019(4) -0.004(8) -0.038(8)
F15 0.102(7) 0.097(8) 0.110(9) -0.076(7) 0.060(7) -0.042(6)
F15A 0.062(5) 0.120(9) 0.113(9) -0.067(8) 0.026(6) -0.031(6)
F16 0.058(5) 0.074(8) 0.037(5) 0.027(4) 0.008(4) -0.003(4)
F16A 0.054(9) 0.062(10) 0.054(8) 0.009(8) 0.006(7) -0.022(6)
F17 0.082(6) 0.044(6) 0.061(7) 0.029(6) 0.031(6) 0.022(4)
F17A 0.129(15) 0.056(7) 0.050(9) 0.008(7) 0.049(9) -0.010(11)
F18 0.055(8) 0.070(10) 0.074(9) 0.042(8) -0.002(7) -0.028(6)
F18A 0.065(6) 0.047(6) 0.088(12) 0.037(9) 0.011(8) 0.015(4)
F19 0.056(9) 0.147(8) 0.075(8) -0.017(6) 0.033(6) 0.029(7)
F19A 0.078(8) 0.090(8) 0.058(7) 0.005(6) 0.030(6) 0.057(6)
F20 0.079(10) 0.074(6) 0.034(5) 0.008(4) 0.035(5) 0.036(6)
F20A 0.032(6) 0.082(6) 0.068(8) 0.007(6) 0.030(6) 0.015(4)
F21 0.112(14) 0.048(5) 0.050(6) 0.000(4) 0.044(7) 0.041(5)
F21A 0.075(11) 0.125(11) 0.051(9) 0.024(8) 0.046(7) 0.045(8)
F22A 0.048(8) 0.116(9) 0.051(7) -0.020(7) 0.029(7) -0.051(7)
F22 0.037(4) 0.097(6) 0.052(5) -0.016(4) 0.002(4) 0.022(4)
F23 0.059(7) 0.132(10) 0.064(8) -0.004(7) 0.010(6) -0.033(7)
F23A 0.059(9) 0.180(18) 0.037(6) -0.021(10) 0.008(6) -0.045(12)
F24 0.054(5) 0.103(8) 0.037(5) 0.004(5) 0.007(4) -0.003(6)
F24A 0.070(7) 0.134(11) 0.089(10) 0.019(9) -0.007(8) -0.009(8)
C1_1 0.051(2) 0.042(2) 0.034(2) -0.0078(16) 0.0195(16) 0.0012(16)
C2_1 0.051(2) 0.042(2) 0.034(2) -0.0078(16) 0.0195(16) 0.0012(16)
C3_1 0.069(4) 0.035(4) 0.044(4) -0.005(3) 0.027(3) 0.012(3)
C4_1 0.075(4) 0.033(4) 0.036(4) 0.013(3) 0.015(4) 0.021(4)
C5_1 0.096(5) 0.098(5) 0.074(5) 0.009(5) 0.013(5) 0.003(5)
C6_1 0.070(5) 0.052(5) 0.025(4) 0.023(4) 0.020(4) 0.034(4)
C7_1 0.106(6) 0.109(7) 0.042(5) 0.025(6) 0.010(5) -0.004(6)

loop_
_atom_type_symbol
_atom_type_description
_atom_type_scat_dispersion_real
_atom_type_scat_dispersion_imag
_atom_type_scat_source
C C 0.0033 0.0016 'International Tables Vol C Tables 4.2.6.8 and 6.1.1.4'
H H 0.0000 0.0000 'International Tables Vol C Tables 4.2.6.8 and 6.1.1.4'
N N 0.0061 0.0033 'International Tables Vol C Tables 4.2.6.8 and 6.1.1.4'
O O 0.0106 0.0060 'International Tables Vol C Tables 4.2.6.8 and 6.1.1.4'
Mn Mn 0.3368 0.7283 'International Tables Vol C Tables 4.2.6.8 and 6.1.1.4'
F F 0.0171 0.0103 'International Tables Vol C Tables 4.2.6.8 and 6.1.1.4'

loop_
_geom_angle_atom_site_label_1
_geom_angle_atom_site_label_2
_geom_angle_atom_site_label_3
_geom_angle
O7 Mn1 O2 82.92(12)
O7 Mn1 O9 164.69(13)
O2 Mn1 O9 82.65(13)
O7 Mn1 O10 102.82(12)
O2 Mn1 O10 75.64(12)
O9 Mn1 O10 78.43(12)
O7 Mn1 O8 78.46(11)
O2 Mn1 O8 143.80(12)
O9 Mn1 O8 116.51(13)
O10 Mn1 O8 78.61(11)
O7 Mn1 N6 112.36(12)
O2 Mn1 N6 137.52(12)
O9 Mn1 N6 75.67(12)
O10 Mn1 N6 132.70(12)
O8 Mn1 N6 78.59(11)
O7 Mn1 N4 80.15(11)
O2 Mn1 N4 75.45(11)
O9 Mn1 N4 91.30(13)
O10 Mn1 N4 150.31(11)
O8 Mn1 N4 130.26(10)
N6 Mn1 N4 69.09(11)
O4 Mn2 O5 159.64(12)
O4 Mn2 O6 101.78(12)
O5 Mn2 O6 81.78(12)
O4 Mn2 O1 81.72(11)
O5 Mn2 O1 89.30(11)
O6 Mn2 O1 162.78(12)
O4 Mn2 O3 79.85(12)
O5 Mn2 O3 81.11(12)
O6 Mn2 O3 79.81(13)
O1 Mn2 O3 84.29(12)
O4 Mn2 N5 81.26(12)
O5 Mn2 N5 118.98(12)
O6 Mn2 N5 78.24(13)
O1 Mn2 N5 118.98(13)
O3 Mn2 N5 147.30(12)
O4 Mn2 N3 119.20(11)
O5 Mn2 N3 74.43(10)
O6 Mn2 N3 119.15(12)
O1 Mn2 N3 71.85(10)
O3 Mn2 N3 145.66(11)
N5 Mn2 N3 67.00(11)
N1 O1 Mn2 118.8(2)
N2 O2 Mn1 120.8(3)
C38 O3 Mn2 128.6(3)
C40 O4 Mn2 129.7(3)
C33 O5 Mn2 128.9(3)
C35 O6 Mn2 128.4(3)
C28 O7 Mn1 128.5(3)
C30 O8 Mn1 125.8(3)
C25 O9 Mn1 125.7(3)
C23 O10 Mn1 123.5(3)
O1 N1 C15 127.0(3)
O1 N1 C17 120.3(3)
C15 N1 C17 112.5(3)
O2 N2 C15 128.6(3)
O2 N2 C16 117.2(3)
C15 N2 C16 113.7(3)
C1 N3 C4 116.7(3)
C1 N3 Mn2 124.8(2)
C4 N3 Mn2 116.8(2)
C1 N4 C2 116.2(3)
C1 N4 Mn1 127.8(2)
C2 N4 Mn1 115.9(2)
C9 N5 C5 118.1(4)
C9 N5 Mn2 118.7(3)
C5 N5 Mn2 122.8(3)
C14 N6 C10 118.0(3)
C14 N6 Mn1 118.9(3)
C10 N6 Mn1 120.4(3)
N3 C1 N4 126.5(3)
N3 C1 C15 116.7(3)
N4 C1 C15 116.8(3)
N4 C2 C3 121.1(3)
N4 C2 C10 116.5(3)
C3 C2 C10 122.3(3)
C4 C3 C2 117.8(3)
C4 C3 H3A 121.1
C2 C3 H3A 121.1
N3 C4 C3 121.4(3)
N3 C4 C5 115.2(3)
C3 C4 C5 123.3(3)
N5 C5 C6 122.0(4)
N5 C5 C4 115.2(3)
C6 C5 C4 122.8(4)
C7 C6 C5 119.2(4)
C7 C6 H6A 120.4
C5 C6 H6A 120.4
C8 C7 C6 119.0(4)
C8 C7 H7A 120.5
C6 C7 H7A 120.5
C7 C8 C9 118.7(4)
C7 C8 H8A 120.6
C9 C8 H8A 120.6
N5 C9 C8 123.0(4)
N5 C9 H9A 118.5
C8 C9 H9A 118.5
N6 C10 C11 122.0(4)
N6 C10 C2 116.0(3)
C11 C10 C2 121.9(4)
C10 C11 C12 118.7(4)
C10 C11 H11A 120.6
C12 C11 H11A 120.6
C13 C12 C11 119.5(4)
C13 C12 H12A 120.3
C11 C12 H12A 120.3
C14 C13 C12 118.6(4)
C14 C13 H13A 120.7
C12 C13 H13A 120.7
N6 C14 C13 123.2(4)
N6 C14 H14A 118.4
C13 C14 H14A 118.4
N2 C15 N1 109.4(3)
N2 C15 C1 125.9(3)
N1 C15 C1 124.6(3)
N2 C16 C20 106.8(4)
N2 C16 C21 107.1(4)
C20 C16 C21 111.3(4)
N2 C16 C17 102.1(3)
C20 C16 C17 114.8(4)
C21 C16 C17 113.8(4)
C19 C17 N1 108.4(4)
C19 C17 C18 109.4(5)
N1 C17 C18 105.2(4)
C19 C17 C16 116.0(4)
N1 C17 C16 101.3(3)
C18 C17 C16 115.4(4)
C17 C18 H18A 109.5
C17 C18 H18B 109.5
H18A C18 H18B 109.5
C17 C18 H18C 109.5
H18A C18 H18C 109.5
H18B C18 H18C 109.5
C17 C19 H19A 109.5
C17 C19 H19B 109.5
H19A C19 H19B 109.5
C17 C19 H19C 109.5
H19A C19 H19C 109.5
H19B C19 H19C 109.5
C16 C20 H20A 109.5
C16 C20 H20B 109.5
H20A C20 H20B 109.5
C16 C20 H20C 109.5
H20A C20 H20C 109.5
H20B C20 H20C 109.5
C16 C21 H21A 109.5
C16 C21 H21B 109.5
H21A C21 H21B 109.5
C16 C21 H21C 109.5
H21A C21 H21C 109.5
H21B C21 H21C 109.5
F18 C22 F16 112.0(18)
F18 C22 F17 107.4(17)
F16 C22 F17 106.9(11)
F18A C22 F17A 104.4(13)
F18A C22 F16A 103.8(19)
F17A C22 F16A 104.4(19)
F18 C22 C23 110.7(18)
F16 C22 C23 114.9(14)
F18A C22 C23 117.2(13)
F17 C22 C23 104.3(11)
F17A C22 C23 111.7(16)
F16A C22 C23 114.0(19)
O10 C23 C24 127.6(4)
O10 C23 C22 113.5(4)
C24 C23 C22 118.7(4)
C23 C24 C25 121.3(4)
C23 C24 H24A 119.3
C25 C24 H24A 119.3
O9 C25 C24 128.4(4)
O9 C25 C26 114.2(4)
C24 C25 C26 117.4(4)
F14A C26 F13A 108.5(11)
F14A C26 F15A 110.0(10)
F13A C26 F15A 104.9(8)
F13 C26 F14 105.6(7)
F13 C26 F15 106.4(10)
F14 C26 F15 103.3(8)
F14A C26 C25 110.7(8)
F13 C26 C25 117.0(7)
F13A C26 C25 115.2(7)
F15A C26 C25 107.4(7)
F14 C26 C25 113.6(7)
F15 C26 C25 109.9(6)
F23 C27 F24 113.2(15)
F24A C27 F23A 108.3(14)
F24A C27 F22A 112.4(15)
F23A C27 F22A 99.6(13)
F23 C27 F22 104.2(13)
F24 C27 F22 101.7(10)
F24A C27 C28 117.3(13)
F23 C27 C28 113.6(16)
F24 C27 C28 115.9(12)
F23A C27 C28 110.0(12)
F22A C27 C28 107.7(14)
F22 C27 C28 106.4(7)
O7 C28 C29 128.6(4)
O7 C28 C27 112.3(5)
C29 C28 C27 119.1(5)
C28 C29 C30 120.9(4)
C28 C29 H29A 119.6
C30 C29 H29A 119.6
O8 C30 C29 127.9(4)
O8 C30 C31 115.1(4)
C29 C30 C31 116.9(4)
F21A C31 F19A 111.4(17)
F19 C31 F21 114.6(14)
F19 C31 F20 112.8(14)
F21 C31 F20 101.7(11)
F21A C31 F20A 103.4(13)
F19A C31 F20A 96.5(12)
F19 C31 C30 112.7(13)
F21A C31 C30 116.7(13)
F19A C31 C30 116.7(15)
F21 C31 C30 104.9(12)
F20 C31 C30 109.3(10)
F20A C31 C30 109.2(10)
F11 C32 F12 106.8(4)
F11 C32 F10 106.5(4)
F12 C32 F10 106.6(4)
F11 C32 C33 111.2(4)
F12 C32 C33 111.9(4)
F10 C32 C33 113.5(4)
O5 C33 C34 128.5(4)
O5 C33 C32 113.5(4)
C34 C33 C32 118.0(4)
C35 C34 C33 122.6(4)
C35 C34 H34A 118.7
C33 C34 H34A 118.7
O6 C35 C34 128.7(4)
O6 C35 C36 113.5(5)
C34 C35 C36 117.8(5)
F9 C36 F8 110.3(9)
F9A C36 F8A 109.3(10)
F9A C36 F7A 106.4(10)
F8A C36 F7A 104.4(9)
F9 C36 F7 104.7(8)
F8 C36 F7 105.7(8)
F9A C36 C35 115.3(7)
F9 C36 C35 113.8(6)
F8 C36 C35 110.7(6)
F8A C36 C35 110.1(7)
F7A C36 C35 110.8(6)
F7 C36 C35 111.2(6)
F3 C37 F1 114.0(9)
F3A C37 F1A 111.2(9)
F3 C37 F2 107.3(8)
F1 C37 F2 100.9(7)
F3A C37 F2A 107.1(9)
F1A C37 F2A 96.5(7)
F3A C37 C38 117.1(7)
F3 C37 C38 114.5(6)
F1 C37 C38 109.1(6)
F1A C37 C38 112.1(6)
F2 C37 C38 110.0(6)
F2A C37 C38 110.8(5)
O3 C38 C39 127.9(4)
O3 C38 C37 114.8(5)
C39 C38 C37 117.3(5)
C40 C39 C38 122.4(4)
C40 C39 H39A 118.8
C38 C39 H39A 118.8
O4 C40 C39 128.1(5)
O4 C40 C41 113.5(4)
C39 C40 C41 118.3(4)
F5A C41 F6A 107.5(13)
F4 C41 F5 106.4(11)
F5A C41 F4A 106.4(14)
F6A C41 F4A 107.4(13)
F4 C41 F6 105.2(11)
F5 C41 F6 105.1(11)
F5A C41 C40 113.2(12)
F4 C41 C40 113.9(10)
F6A C41 C40 108.9(12)
F5 C41 C40 116.6(12)
F4A C41 C40 113.2(13)
F6 C41 C40 108.7(11)
C2_1 C1_1 H1A_1 109.5
C2_1 C1_1 H1B_1 109.5
H1A_1 C1_1 H1B_1 109.5
C2_1 C1_1 H1C_1 109.5
H1A_1 C1_1 H1C_1 109.5
H1B_1 C1_1 H1C_1 109.5
C3_1 C2_1 C1_1 115.8(6)
C3_1 C2_1 H2A_1 108.3
C1_1 C2_1 H2A_1 108.3
C3_1 C2_1 H2AB_1 108.3
C1_1 C2_1 H2AB_1 108.3
H2A_1 C2_1 H2AB_1 107.4
C4_1 C3_1 C2_1 122.5(7)
C4_1 C3_1 H3A_1 106.7
C2_1 C3_1 H3A_1 106.7
C4_1 C3_1 H3AB_1 106.7
C2_1 C3_1 H3AB_1 106.7
H3A_1 C3_1 H3AB_1 106.6
C3_1 C4_1 C5_1 121.4(6)
C3_1 C4_1 H4A_1 107.0
C5_1 C4_1 H4A_1 107.0
C3_1 C4_1 H4AB_1 107.0
C5_1 C4_1 H4AB_1 107.0
H4A_1 C4_1 H4AB_1 106.7
C6_1 C5_1 C4_1 122.3(7)
C6_1 C5_1 H5A_1 106.8
C4_1 C5_1 H5A_1 106.8
C6_1 C5_1 H5AB_1 106.8
C4_1 C5_1 H5AB_1 106.8
H5A_1 C5_1 H5AB_1 106.6
C5_1 C6_1 C7_1 122.5(7)
C5_1 C6_1 H6A_1 106.7
C7_1 C6_1 H6A_1 106.7
C5_1 C6_1 H6AB_1 106.7
C7_1 C6_1 H6AB_1 106.7
H6A_1 C6_1 H6AB_1 106.6
C6_1 C7_1 H7A_1 109.5
C6_1 C7_1 H7B_1 109.5
H7A_1 C7_1 H7B_1 109.5
C6_1 C7_1 H7C_1 109.5
H7A_1 C7_1 H7C_1 109.5
H7B_1 C7_1 H7C_1 109.5

loop_
_geom_bond_atom_site_label_1
_geom_bond_atom_site_label_2
_geom_bond_distance
Mn1 O7 2.158(3)
Mn1 O2 2.164(3)
Mn1 O9 2.194(3)
Mn1 O10 2.226(3)
Mn1 O8 2.241(3)
Mn1 N6 2.310(3)
Mn1 N4 2.440(3)
Mn2 O4 2.159(3)
Mn2 O5 2.182(3)
Mn2 O6 2.190(3)
Mn2 O1 2.203(3)
Mn2 O3 2.247(3)
Mn2 N5 2.306(4)
Mn2 N3 2.459(3)
O1 N1 1.287(4)
O2 N2 1.270(5)
O3 C38 1.234(6)
O4 C40 1.255(6)
O5 C33 1.251(5)
O6 C35 1.250(6)
O7 C28 1.249(6)
O8 C30 1.249(5)
O9 C25 1.238(5)
O10 C23 1.263(5)
N1 C15 1.351(5)
N1 C17 1.508(5)
N2 C15 1.320(5)
N2 C16 1.497(5)
N3 C1 1.335(5)
N3 C4 1.339(5)
N4 C1 1.337(5)
N4 C2 1.352(5)
N5 C9 1.339(6)
N5 C5 1.339(5)
N6 C14 1.339(5)
N6 C10 1.345(5)
C1 C15 1.479(5)
C2 C3 1.389(5)
C2 C10 1.482(5)
C3 C4 1.386(5)
C3 H3A 0.9300
C4 C5 1.489(5)
C5 C6 1.393(6)
C6 C7 1.377(6)
C6 H6A 0.9300
C7 C8 1.377(7)
C7 H7A 0.9300
C8 C9 1.382(7)
C8 H8A 0.9300
C9 H9A 0.9300
C10 C11 1.381(6)
C11 C12 1.381(7)
C11 H11A 0.9300
C12 C13 1.373(7)
C12 H12A 0.9300
C13 C14 1.366(7)
C13 H13A 0.9300
C14 H14A 0.9300
C16 C20 1.514(7)
C16 C21 1.531(6)
C16 C17 1.560(6)
C17 C19 1.504(7)
C17 C18 1.542(7)
C18 H18A 0.9600
C18 H18B 0.9600
C18 H18C 0.9600
C19 H19A 0.9600
C19 H19B 0.9600
C19 H19C 0.9600
C20 H20A 0.9600
C20 H20B 0.9600
C20 H20C 0.9600
C21 H21A 0.9600
C21 H21B 0.9600
C21 H21C 0.9600
C22 F18 1.28(2)
C22 F16 1.30(2)
C22 F18A 1.32(3)
C22 F17 1.33(2)
C22 F17A 1.34(3)
C22 F16A 1.37(3)
C22 C23 1.523(7)
C23 C24 1.382(6)
C24 C25 1.390(6)
C24 H24A 0.9300
C25 C26 1.535(6)
C26 F14A 1.274(14)
C26 F13 1.281(12)
C26 F13A 1.298(12)
C26 F15A 1.312(13)
C26 F14 1.317(11)
C26 F15 1.323(12)
C27 F24A 1.16(2)
C27 F23 1.27(2)
C27 F24 1.283(18)
C27 F23A 1.39(2)
C27 F22A 1.40(2)
C27 F22 1.448(16)
C27 C28 1.530(8)
C28 C29 1.375(7)
C29 C30 1.390(7)
C29 H29A 0.9300
C30 C31 1.546(7)
C31 F19 1.160(18)
C31 F21A 1.24(2)
C31 F19A 1.34(2)
C31 F21 1.354(17)
C31 F20 1.396(17)
C31 F20A 1.478(16)
C32 F11 1.318(5)
C32 F12 1.323(6)
C32 F10 1.340(6)
C32 C33 1.533(6)
C33 C34 1.388(6)
C34 C35 1.383(7)
C34 H34A 0.9300
C35 C36 1.539(7)
C36 F9A 1.255(11)
C36 F9 1.263(9)
C36 F8 1.302(10)
C36 F8A 1.306(12)
C36 F7A 1.344(12)
C36 F7 1.354(11)
C37 F3A 1.191(10)
C37 F3 1.206(9)
C37 F1 1.315(10)
C37 F1A 1.354(10)
C37 F2 1.391(10)
C37 F2A 1.429(10)
C37 C38 1.533(7)
C38 C39 1.392(7)
C39 C40 1.380(7)
C39 H39A 0.9300
C40 C41 1.514(7)
C41 F5A 1.29(2)
C41 F4 1.314(17)
C41 F6A 1.319(19)
C41 F5 1.321(18)
C41 F4A 1.33(2)
C41 F6 1.352(18)
C1_1 C2_1 1.490(4)
C1_1 H1A_1 0.9600
C1_1 H1B_1 0.9600
C1_1 H1C_1 0.9600
C2_1 C3_1 1.489(4)
C2_1 H2A_1 0.9700
C2_1 H2AB_1 0.9700
C3_1 C4_1 1.489(4)
C3_1 H3A_1 0.9700
C3_1 H3AB_1 0.9700
C4_1 C5_1 1.489(4)
C4_1 H4A_1 0.9700
C4_1 H4AB_1 0.9700
C5_1 C6_1 1.489(4)
C5_1 H5A_1 0.9700
C5_1 H5AB_1 0.9700
C6_1 C7_1 1.489(4)
C6_1 H6A_1 0.9700
C6_1 H6AB_1 0.9700
C7_1 H7A_1 0.9600
C7_1 H7B_1 0.9600
C7_1 H7C_1 0.9600
